data_4335408
loop_
_publ_author_name
'Philip J. W. Elder'
'Tristram Chivers'

_publ_section_title
;
 Chalcogenation of the 1,4-C2P4 Ring: Oxidation, Isomerization, Insertion,
 and Ring Contraction
;
_journal_name_full 'Inorganic Chemistry'
_journal_page_first 7791
_journal_page_last 7804
_journal_paper_doi 10.1021/ic401002b
_journal_volume 52
_journal_year 2013
_chemical_formula_moiety 'C9 H20 P2 Se3'
_chemical_formula_sum 'C9 H20 P2 Se3'
_chemical_formula_weight 427.07
_chemical_name_systematic
;
 ?
;
_space_group_IT_number 73
_symmetry_cell_setting orthorhombic
_symmetry_space_group_name_Hall '-I 2b 2c'
_symmetry_space_group_name_H-M 'I b c a'
_atom_sites_solution_hydrogens geom
_atom_sites_solution_primary direct
_atom_sites_solution_secondary difmap
_audit_creation_method SHELXL-97
_cell_angle_alpha 90.00
_cell_angle_beta 90.00
_cell_angle_gamma 90.00
_cell_formula_units_Z 8
_cell_length_a 8.0410(2)
_cell_length_b 18.8488(6)
_cell_length_c 19.2235(7)
_cell_measurement_reflns_used 1706
_cell_measurement_temperature 173(2)
_cell_measurement_theta_max 27.7
_cell_measurement_theta_min 2.1
_cell_volume 2913.58(16)
_computing_cell_refinement 'HKL Scalepack (Otwinowski & Minor 1997)'
_computing_data_collection 'Collect (Nonius BV, 1997-2000)'
_computing_data_reduction DENZO-SMN
_computing_structure_refinement 'SHELXL-97 (Sheldrick, 2008)'
_computing_structure_solution 'SHELXS-97 (Sheldrick, 1997)'
_diffrn_ambient_temperature 173(2)
_diffrn_measured_fraction_theta_full 0.996
_diffrn_measured_fraction_theta_max 0.996
_diffrn_measurement_device_type 'KappaCCD (Nonius, FR540C)'
_diffrn_measurement_method 'phi\omega scans'
_diffrn_radiation_monochromator 'horizonally mounted graphite crystal'
_diffrn_radiation_source 'Enraf Nonius FR590D, fine-focus sealed tube'
_diffrn_radiation_type MoK\a
_diffrn_radiation_wavelength 0.71073
_diffrn_reflns_av_R_equivalents 0.0527
_diffrn_reflns_av_sigmaI/netI 0.0231
_diffrn_reflns_limit_h_max 10
_diffrn_reflns_limit_h_min -10
_diffrn_reflns_limit_k_max 24
_diffrn_reflns_limit_k_min -23
_diffrn_reflns_limit_l_max 24
_diffrn_reflns_limit_l_min -24
_diffrn_reflns_number 11797
_diffrn_reflns_theta_full 27.65
_diffrn_reflns_theta_max 27.65
_diffrn_reflns_theta_min 2.12
_exptl_absorpt_coefficient_mu 7.761
_exptl_absorpt_correction_T_max 0.7465
_exptl_absorpt_correction_T_min 0.5756
_exptl_absorpt_correction_type integration
_exptl_absorpt_process_details 'SADABS (SHELXTL-NT v5.1, Bruker)'
_exptl_crystal_colour yellow
_exptl_crystal_density_diffrn 1.947
_exptl_crystal_description prism
_exptl_crystal_F_000 1648
_exptl_crystal_size_max 0.08
_exptl_crystal_size_mid 0.08
_exptl_crystal_size_min 0.04
_refine_diff_density_max 0.706
_refine_diff_density_min -0.699
_refine_diff_density_rms 0.117
_refine_ls_extinction_method none
_refine_ls_goodness_of_fit_ref 1.185
_refine_ls_hydrogen_treatment constr
_refine_ls_matrix_type full
_refine_ls_number_parameters 72
_refine_ls_number_reflns 1706
_refine_ls_number_restraints 1
_refine_ls_restrained_S_all 1.185
_refine_ls_R_factor_all 0.0411
_refine_ls_R_factor_gt 0.0324
_refine_ls_shift/su_max 0.000
_refine_ls_shift/su_mean 0.000
_refine_ls_structure_factor_coef Fsqd
_refine_ls_weighting_details 'calc w=1/[\s^2^(Fo^2^)+(0.0308P)^2^+8.7605P] where P=(Fo^2^+2Fc^2^)/3'
_refine_ls_weighting_scheme calc
_refine_ls_wR_factor_gt 0.0749
_refine_ls_wR_factor_ref 0.0782
_reflns_number_gt 1484
_reflns_number_total 1706
_reflns_threshold_expression >2\s(I)
_cod_data_source_file ic401002b_si_003_5.cif
_cod_data_source_block 4b
_cod_database_code 4335408

loop_
_symmetry_equiv_pos_as_xyz
'x, y, z'
'-x, -y+1/2, z'
'x, -y, -z+1/2'
'-x, y+1/2, -z+1/2'
'x+1/2, y+1/2, z+1/2'
'-x+1/2, -y+1, z+1/2'
'x+1/2, -y+1/2, -z+1'
'-x+1/2, y+1, -z+1'
'-x, -y, -z'
'x, y-1/2, -z'
'-x, y, z-1/2'
'x, -y-1/2, z-1/2'
'-x+1/2, -y+1/2, -z+1/2'
'x+1/2, y, -z+1/2'
'-x+1/2, y+1/2, z'
'x+1/2, -y, z'

loop_
_atom_site_label
_atom_site_type_symbol
_atom_site_fract_x
_atom_site_fract_y
_atom_site_fract_z
_atom_site_U_iso_or_equiv
_atom_site_adp_type
_atom_site_occupancy
_atom_site_symmetry_multiplicity
_atom_site_calc_flag
_atom_site_refinement_flags
_atom_site_disorder_group
Se1 Se 0.41511(5) 0.12005(2) 0.08650(2) 0.03859(15) Uani 1 1 d . .
P1 P 0.66880(11) 0.12776(4) 0.06469(5) 0.0230(2) Uani 1 1 d D .
C3 C 0.8052(4) 0.12591(17) 0.14240(18) 0.0268(7) Uani 1 1 d . .
C4 C 0.7664(5) 0.1921(2) 0.1849(2) 0.0387(9) Uani 1 1 d . .
H4A H 0.7940 0.2336 0.1583 0.058 Uiso 1 1 calc R .
H4B H 0.8307 0.1916 0.2270 0.058 Uiso 1 1 calc R .
H4C H 0.6502 0.1929 0.1963 0.058 Uiso 1 1 calc R .
C5 C 0.9891(5) 0.1251(2) 0.1221(2) 0.0374(9) Uani 1 1 d . .
H5A H 1.0124 0.0833 0.0954 0.056 Uiso 1 1 calc R .
H5B H 1.0563 0.1251 0.1634 0.056 Uiso 1 1 calc R .
H5C H 1.0141 0.1664 0.0948 0.056 Uiso 1 1 calc R .
C6 C 0.7627(6) 0.0593(2) 0.1841(2) 0.0385(9) Uani 1 1 d . .
H6A H 0.7896 0.0180 0.1571 0.058 Uiso 1 1 calc R .
H6B H 0.6461 0.0592 0.1948 0.058 Uiso 1 1 calc R .
H6C H 0.8257 0.0589 0.2265 0.058 Uiso 1 1 calc R .
Se3 Se 0.7500 0.22263(3) 0.0000 0.02416(16) Uani 0.944(2) 2 d SP 1
C1 C 0.7500 0.0656(4) 0.0000 0.0268(12) Uani 0.944(2) 2 d SPD 1
H1A H 0.6628 0.0359 -0.0192 0.032 Uiso 0.4722(12) 1 calc PR 1
H1B H 0.8372 0.0359 0.0192 0.032 Uiso 0.4722(12) 1 calc PR 1
Se3D Se 0.7500 0.0303(6) 0.0000 0.021(3) Uani 0.056(2) 2 d SP 2
C1D C 0.7500 0.1902(17) 0.0000 0.0268(12) Uani 0.056(2) 2 d SPD 2
H1DA H 0.6628 0.2199 -0.0192 0.032 Uiso 0.0278(12) 1 calc PR 2
H1DB H 0.8372 0.2199 0.0192 0.032 Uiso 0.0278(12) 1 calc PR 2

loop_
_atom_site_aniso_label
_atom_site_aniso_U_11
_atom_site_aniso_U_22
_atom_site_aniso_U_33
_atom_site_aniso_U_23
_atom_site_aniso_U_13
_atom_site_aniso_U_12
Se1 0.0239(2) 0.0433(3) 0.0486(3) 0.00993(18) 0.00657(17) -0.00089(16)
P1 0.0223(4) 0.0219(4) 0.0249(4) 0.0013(3) 0.0016(3) -0.0001(3)
C3 0.0310(18) 0.0269(17) 0.0226(17) -0.0005(13) -0.0016(14) 0.0008(14)
C4 0.051(2) 0.0340(19) 0.0309(19) -0.0075(16) -0.0003(18) 0.0025(18)
C5 0.0285(19) 0.050(2) 0.034(2) -0.0018(18) -0.0045(17) 0.0014(18)
C6 0.053(2) 0.0323(19) 0.0308(18) 0.0095(16) 0.0007(18) 0.0012(18)
Se3 0.0273(3) 0.0200(3) 0.0252(3) 0.000 0.0027(2) 0.000
C1 0.030(3) 0.022(3) 0.028(3) 0.000 -0.003(2) 0.000
Se3D 0.030(5) 0.018(5) 0.016(4) 0.000 0.003(3) 0.000
C1D 0.030(3) 0.022(3) 0.028(3) 0.000 -0.003(2) 0.000

loop_
_atom_type_symbol
_atom_type_description
_atom_type_scat_dispersion_real
_atom_type_scat_dispersion_imag
_atom_type_scat_source
C C 0.0033 0.0016 'International Tables Vol C Tables 4.2.6.8 and 6.1.1.4'
P P 0.1023 0.0942 'International Tables Vol C Tables 4.2.6.8 and 6.1.1.4'
Se Se -0.0929 2.2259 'International Tables Vol C Tables 4.2.6.8 and 6.1.1.4'
H H 0.0000 0.0000 'International Tables Vol C Tables 4.2.6.8 and 6.1.1.4'

loop_
_geom_angle_atom_site_label_1
_geom_angle_atom_site_label_2
_geom_angle_atom_site_label_3
_geom_angle
_geom_angle_site_symmetry_1
_geom_angle_site_symmetry_3
C1 P1 C3 108.94(13) . .
C1D P1 C3 110.4(2) . .
C1 P1 Se1 116.16(10) . .
C1D P1 Se1 122.0(3) . .
C3 P1 Se1 114.53(12) . .
C1 P1 Se3 91.67(19) . .
C3 P1 Se3 106.59(11) . .
Se1 P1 Se3 116.44(4) . .
C1D P1 Se3D 92.6(8) . .
C3 P1 Se3D 104.55(13) . .
Se1 P1 Se3D 109.18(10) . .
C4 C3 C6 110.2(3) . .
C4 C3 C5 110.1(3) . .
C6 C3 C5 110.0(3) . .
C4 C3 P1 107.2(2) . .
C6 C3 P1 107.8(2) . .
C5 C3 P1 111.5(2) . .
C3 C4 H4A 109.5 . .
C3 C4 H4B 109.5 . .
H4A C4 H4B 109.5 . .
C3 C4 H4C 109.5 . .
H4A C4 H4C 109.5 . .
H4B C4 H4C 109.5 . .
C3 C5 H5A 109.5 . .
C3 C5 H5B 109.5 . .
H5A C5 H5B 109.5 . .
C3 C5 H5C 109.5 . .
H5A C5 H5C 109.5 . .
H5B C5 H5C 109.5 . .
C3 C6 H6A 109.5 . .
C3 C6 H6B 109.5 . .
H6A C6 H6B 109.5 . .
C3 C6 H6C 109.5 . .
H6A C6 H6C 109.5 . .
H6B C6 H6C 109.5 . .
P1 Se3 P1 76.30(5) 8_644 .
P1 C1 P1 100.4(4) . 8_644
P1 C1 H1A 111.7 . .
P1 C1 H1A 111.7 8_644 .
P1 C1 H1B 111.7 . .
P1 C1 H1B 111.7 8_644 .
H1A C1 H1B 109.5 . .
P1 Se3D P1 74.8(3) . 8_644
P1 C1D P1 100.1(15) 8_644 .
P1 C1D H1DA 111.8 8_644 .
P1 C1D H1DA 111.8 . .
P1 C1D H1DB 111.8 8_644 .
P1 C1D H1DB 111.8 . .
H1DA C1D H1DB 109.5 . .

loop_
_geom_bond_atom_site_label_1
_geom_bond_atom_site_label_2
_geom_bond_distance
_geom_bond_site_symmetry_2
Se1 P1 2.0876(10) .
P1 C1 1.829(5) .
P1 C1D 1.83(2) .
P1 C3 1.854(4) .
P1 Se3 2.2737(9) .
P1 Se3D 2.313(9) .
C3 C4 1.524(5) .
C3 C6 1.528(5) .
C3 C5 1.529(5) .
C4 H4A 0.9600 .
C4 H4B 0.9600 .
C4 H4C 0.9600 .
C5 H5A 0.9600 .
C5 H5B 0.9600 .
C5 H5C 0.9600 .
C6 H6A 0.9600 .
C6 H6B 0.9600 .
C6 H6C 0.9600 .
Se3 P1 2.2737(9) 8_644
C1 P1 1.829(5) 8_644
C1 H1A 0.9700 .
C1 H1B 0.9700 .
Se3D P1 2.313(9) 8_644
C1D P1 1.83(2) 8_644
C1D H1DA 0.9700 .
C1D H1DB 0.9700 .

loop_
_geom_torsion_atom_site_label_1
_geom_torsion_atom_site_label_2
_geom_torsion_atom_site_label_3
_geom_torsion_atom_site_label_4
_geom_torsion
_geom_torsion_site_symmetry_4
C1 P1 C3 C4 163.5(3) .
C1D P1 C3 C4 77.6(8) .
Se1 P1 C3 C4 -64.5(3) .
Se3 P1 C3 C4 65.8(3) .
Se3D P1 C3 C4 176.0(3) .
C1 P1 C3 C6 -77.9(3) .
C1D P1 C3 C6 -163.7(8) .
Se1 P1 C3 C6 54.1(3) .
Se3 P1 C3 C6 -175.6(2) .
Se3D P1 C3 C6 -65.4(3) .
C1 P1 C3 C5 43.0(3) .
C1D P1 C3 C5 -42.9(8) .
Se1 P1 C3 C5 174.9(2) .
Se3 P1 C3 C5 -54.8(3) .
Se3D P1 C3 C5 55.5(3) .
C1 P1 Se3 P1 0.0 8_644
C1D P1 Se3 P1 0.0 8_644
C3 P1 Se3 P1 110.33(12) 8_644
Se1 P1 Se3 P1 -120.47(6) 8_644
Se3D P1 Se3 P1 0.0 8_644
C1D P1 C1 P1 0.0 8_644
C3 P1 C1 P1 -108.18(13) 8_644
Se1 P1 C1 P1 120.70(10) 8_644
Se3 P1 C1 P1 0.0 8_644
Se3D P1 C1 P1 180.0 8_644
C1 P1 Se3D P1 0.0 8_644
C1D P1 Se3D P1 0.0 8_644
C3 P1 Se3D P1 -111.81(13) 8_644
Se1 P1 Se3D P1 125.20(8) 8_644
Se3 P1 Se3D P1 0.0 8_644
C1 P1 C1D P1 0.0 8_644
C3 P1 C1D P1 106.6(3) 8_644
Se1 P1 C1D P1 -114.6(4) 8_644
Se3 P1 C1D P1 180.000(3) 8_644
Se3D P1 C1D P1 0.0 8_644
